data_7249269
loop_
_publ_author_name
'Sethi, Tapaswini'
'Das, Dinabandhu'

_publ_section_title
;
 Switching from positive to negative thermal expansion in a tetrayne-diol
 compound
;
_journal_issue 37
_journal_name_full CrystEngComm
_journal_page_first 5133
_journal_page_last 5137
_journal_paper_doi 10.1039/D4CE00703D
_journal_volume 26
_journal_year 2024
_chemical_formula_moiety 'C18 H18 O2'
_chemical_formula_sum 'C18 H18 O2'
_chemical_formula_weight 266.32
_chemical_name_systematic 1,1?-(octa-1,3,5,7-tetrayne-1,8-diyl)dicyclopentanol
_space_group_crystal_system orthorhombic
_space_group_IT_number 41
_space_group_name_Hall 'A 2 -2ab'
_space_group_name_H-M_alt 'A e a 2'
_atom_sites_solution_hydrogens mixed
_audit_creation_method SHELXL-2019/3
_audit_update_record
;
2024-07-03 deposited with the CCDC.	2024-09-02 downloaded from the CCDC.
;
_cell_angle_alpha 90
_cell_angle_beta 90
_cell_angle_gamma 90
_cell_formula_units_Z 8
_cell_length_a 19.6202(13)
_cell_length_b 19.2474(12)
_cell_length_c 8.3912(5)
_cell_measurement_reflns_used 9923
_cell_measurement_temperature 350(2)
_cell_measurement_theta_max 27.65
_cell_measurement_theta_min 2.36
_cell_volume 3168.8(3)
_computing_cell_refinement 'Bruker SAINT'
_computing_data_collection 'Bruker APEX3'
_computing_data_reduction 'Bruker SAINT'
_computing_molecular_graphics 'Xseed-2020 (Barbour, 2020)'
_computing_structure_refinement 'SHELXL-2019/2 (Sheldrick, 2019)'
_computing_structure_solution 'SHELXT 2018/2 (Sheldrick, 2018)'
_diffrn_ambient_temperature 350(2)
_diffrn_measured_fraction_theta_full 0.989
_diffrn_measured_fraction_theta_max 0.985
_diffrn_measurement_device_type 'Bruker APEX-III Photon-II detector'
_diffrn_measurement_method 'phi and omega scan'
_diffrn_radiation_type MoK\a
_diffrn_radiation_wavelength 0.71073
_diffrn_reflns_av_R_equivalents 0.0460
_diffrn_reflns_av_unetI/netI 0.0255
_diffrn_reflns_Laue_measured_fraction_full 0.989
_diffrn_reflns_Laue_measured_fraction_max 0.985
_diffrn_reflns_limit_h_max 26
_diffrn_reflns_limit_h_min -26
_diffrn_reflns_limit_k_max 25
_diffrn_reflns_limit_k_min -25
_diffrn_reflns_limit_l_max 10
_diffrn_reflns_limit_l_min -11
_diffrn_reflns_number 34233
_diffrn_reflns_point_group_measured_fraction_full 0.973
_diffrn_reflns_point_group_measured_fraction_max 0.948
_diffrn_reflns_theta_full 25.000
_diffrn_reflns_theta_max 28.443
_diffrn_reflns_theta_min 2.357
_diffrn_source microfocus
_exptl_absorpt_coefficient_mu 0.072
_exptl_absorpt_correction_T_max 0.7457
_exptl_absorpt_correction_T_min 0.6772
_exptl_absorpt_correction_type multi-scan
_exptl_absorpt_process_details SADABS
_exptl_crystal_colour Yellow
_exptl_crystal_density_diffrn 1.116
_exptl_crystal_density_meas ?
_exptl_crystal_description Plate
_exptl_crystal_F_000 1136
_exptl_crystal_recrystallization_method 'Re-crystallisation from solvent: mixture of ethyl acetate and chloroform'
_exptl_crystal_size_max 0.318
_exptl_crystal_size_mid 0.154
_exptl_crystal_size_min 0.140
_refine_diff_density_max 0.252
_refine_diff_density_min -0.174
_refine_diff_density_rms 0.035
_refine_ls_abs_structure_details
;
 Flack x determined using 1023 quotients [(I+)-(I-)]/[(I+)+(I-)]
 (Parsons, Flack and Wagner, Acta Cryst. B69 (2013) 249-259).
;
_refine_ls_abs_structure_Flack 1.1(5)
_refine_ls_extinction_method none
_refine_ls_goodness_of_fit_ref 1.063
_refine_ls_hydrogen_treatment mixed
_refine_ls_matrix_type full
_refine_ls_number_parameters 189
_refine_ls_number_reflns 3785
_refine_ls_number_restraints 1
_refine_ls_restrained_S_all 1.063
_refine_ls_R_factor_all 0.0799
_refine_ls_R_factor_gt 0.0572
_refine_ls_shift/su_max 0.000
_refine_ls_shift/su_mean 0.000
_refine_ls_structure_factor_coef Fsqd
_refine_ls_weighting_details 'w=1/[\s^2^(Fo^2^)+(0.1018P)^2^+0.6755P] where P=(Fo^2^+2Fc^2^)/3'
_refine_ls_weighting_scheme calc
_refine_ls_wR_factor_gt 0.1607
_refine_ls_wR_factor_ref 0.1822
_reflns_Friedel_coverage 0.802
_reflns_Friedel_fraction_full 0.953
_reflns_Friedel_fraction_max 0.905
_reflns_number_gt 2821
_reflns_number_total 3785
_reflns_threshold_expression 'I > 2\s(I)'
_cod_data_source_file d4ce00703d2.cif
_cod_data_source_block 350K
_cod_depositor_comments
;
The following automatic conversions were performed:

data item '_exptl_crystal_density_meas' value 'not measured' was
changed to '?' -- the value is perceived as not measured.

Automatic conversion script
Id: cif_fix_values 8170 2020-07-09 18:12:32Z antanas 

 Adding full bibliography for 7249264--7249269.cif.
;
_cod_original_sg_symbol_Hall 'A 2 -2ac'
_cod_original_sg_symbol_H-M 'A b a 2'
_cod_database_code 7249269
_shelx_shelxl_version_number 2019/3
_shelx_space_group_comment
;
The symmetry employed for this shelxl refinement is uniquely defined
by the following loop, which should always be used as a source of
symmetry information in preference to the above space-group names.
They are only intended as comments.
;
_shelx_estimated_absorpt_t_min 0.978
_shelx_estimated_absorpt_t_max 0.990

loop_
_space_group_symop_operation_xyz
'x, y, z'
'-x, -y, z'
'-x+1/2, y, z+1/2'
'x+1/2, -y, z+1/2'
'x, y+1/2, z+1/2'
'-x, -y+1/2, z+1/2'
'-x+1/2, y+1/2, z+1'
'x+1/2, -y+1/2, z+1'

loop_
_atom_site_label
_atom_site_type_symbol
_atom_site_fract_x
_atom_site_fract_y
_atom_site_fract_z
_atom_site_U_iso_or_equiv
_atom_site_adp_type
_atom_site_occupancy
_atom_site_site_symmetry_order
_atom_site_calc_flag
_atom_site_refinement_flags_posn
_atom_site_refinement_flags_adp
_atom_site_refinement_flags_occupancy
_atom_site_disorder_assembly
_atom_site_disorder_group
O1 O 0.19486(13) 0.31951(12) 0.3844(3) 0.0712(7) Uani 1 1 d . . . . .
O2 O 0.70295(11) 0.73213(12) 0.5750(3) 0.0661(6) Uani 1 1 d . . . . .
C7 C 0.28323(17) 0.46662(16) 0.4736(4) 0.0662(8) Uani 1 1 d . . . . .
C8 C 0.33874(19) 0.50960(19) 0.4843(5) 0.0728(9) Uani 1 1 d . . . . .
C6 C 0.23462(15) 0.42985(15) 0.4635(4) 0.0625(7) Uani 1 1 d . . . . .
C12 C 0.54005(19) 0.6786(2) 0.5142(5) 0.0746(9) Uani 1 1 d . . . . .
C15 C 0.6278(2) 0.82683(19) 0.6496(5) 0.0751(9) Uani 1 1 d . . . . .
H15A H 0.579248 0.836198 0.655730 0.090 Uiso 1 1 calc R U . . .
H15B H 0.644246 0.814827 0.755056 0.090 Uiso 1 1 calc R U . . .
C9 C 0.38692(18) 0.5467(2) 0.4929(5) 0.0751(9) Uani 1 1 d . . . . .
C11 C 0.48714(19) 0.6319(2) 0.5068(5) 0.0795(10) Uani 1 1 d . . . . .
C16 C 0.6649(4) 0.8877(2) 0.5857(7) 0.1178(19) Uani 1 1 d . . . . .
H16A H 0.635508 0.928186 0.587677 0.141 Uiso 1 1 calc R U . . .
H16B H 0.704425 0.897228 0.651460 0.141 Uiso 1 1 calc R U . . .
C18 C 0.6570(2) 0.80597(17) 0.3741(5) 0.0709(9) Uani 1 1 d . . . . .
H18A H 0.689287 0.780213 0.309416 0.085 Uiso 1 1 calc R U . . .
H18B H 0.615434 0.812674 0.313478 0.085 Uiso 1 1 calc R U . . .
C10 C 0.4410(2) 0.5917(2) 0.5016(5) 0.0807(10) Uani 1 1 d . . . . .
C13 C 0.58622(18) 0.71863(18) 0.5188(4) 0.0676(8) Uani 1 1 d . . . . .
C5 C 0.17545(14) 0.38457(14) 0.4544(4) 0.0554(7) Uani 1 1 d . . . . .
C17 C 0.6862(4) 0.8738(2) 0.4242(8) 0.127(2) Uani 1 1 d . . . . .
H17A H 0.735550 0.872113 0.418498 0.153 Uiso 1 1 calc R U . . .
H17B H 0.670280 0.910370 0.354043 0.153 Uiso 1 1 calc R U . . .
C4 C 0.11732(17) 0.41371(19) 0.3535(5) 0.0717(9) Uani 1 1 d . . . . .
H4B H 0.116559 0.464056 0.358230 0.086 Uiso 1 1 calc R U . . .
H4A H 0.121918 0.399418 0.243178 0.086 Uiso 1 1 calc R U . . .
C1 C 0.14295(19) 0.3732(2) 0.6183(5) 0.0790(10) Uani 1 1 d . . . . .
H1A H 0.165595 0.335788 0.674793 0.095 Uiso 1 1 calc R U . . .
H1B H 0.145739 0.415144 0.682174 0.095 Uiso 1 1 calc R U . . .
C14 C 0.64246(15) 0.76784(14) 0.5302(4) 0.0553(7) Uani 1 1 d . . . . .
C2 C 0.0708(3) 0.3550(7) 0.5850(8) 0.184(5) Uani 1 1 d . . . . .
H2A H 0.064930 0.305007 0.585597 0.220 Uiso 1 1 calc R U . . .
H2B H 0.041221 0.374928 0.665690 0.220 Uiso 1 1 calc R U . . .
C3 C 0.0537(2) 0.3835(4) 0.4265(8) 0.134(2) Uani 1 1 d . . . . .
H3A H 0.019153 0.419333 0.436895 0.160 Uiso 1 1 calc R U . . .
H3B H 0.035753 0.347013 0.358731 0.160 Uiso 1 1 calc R U . . .
H2 H 0.703(2) 0.711(2) 0.669(6) 0.075(12) Uiso 1 1 d . . . . .
H1 H 0.225(4) 0.304(3) 0.467(10) 0.15(3) Uiso 1 1 d . . . . .

loop_
_atom_site_aniso_label
_atom_site_aniso_U_11
_atom_site_aniso_U_22
_atom_site_aniso_U_33
_atom_site_aniso_U_23
_atom_site_aniso_U_13
_atom_site_aniso_U_12
O1 0.0724(14) 0.0635(12) 0.0776(16) -0.0138(11) -0.0171(12) 0.0064(11)
O2 0.0534(11) 0.0687(12) 0.0762(15) 0.0053(12) 0.0056(11) 0.0063(10)
C7 0.0585(16) 0.0619(16) 0.078(2) 0.0020(15) -0.0018(15) -0.0062(13)
C8 0.0682(19) 0.075(2) 0.075(2) 0.0064(16) -0.0063(17) -0.0105(16)
C6 0.0584(16) 0.0608(15) 0.0684(19) -0.0020(14) -0.0006(14) 0.0007(13)
C12 0.0678(19) 0.084(2) 0.072(2) 0.0115(18) -0.0123(16) -0.0192(17)
C15 0.0723(19) 0.078(2) 0.075(2) -0.0156(18) 0.0087(17) 0.0085(17)
C9 0.067(2) 0.082(2) 0.076(2) 0.0152(16) -0.0098(16) -0.0175(18)
C11 0.072(2) 0.100(2) 0.067(2) 0.0172(19) -0.0171(16) -0.0263(19)
C16 0.188(6) 0.066(2) 0.099(3) -0.016(2) 0.009(4) -0.026(3)
C18 0.081(2) 0.0658(18) 0.0653(19) 0.0060(16) 0.0034(17) -0.0027(16)
C10 0.077(2) 0.092(2) 0.073(2) 0.0167(19) -0.0154(17) -0.0244(19)
C13 0.0632(18) 0.0737(18) 0.0661(19) 0.0062(15) -0.0041(14) -0.0077(15)
C5 0.0515(14) 0.0568(14) 0.0580(16) -0.0010(13) -0.0031(13) -0.0014(12)
C17 0.190(6) 0.074(2) 0.118(4) -0.003(3) 0.031(4) -0.039(3)
C4 0.0637(18) 0.0765(19) 0.075(2) 0.0045(17) -0.0108(16) 0.0076(16)
C1 0.072(2) 0.104(3) 0.061(2) 0.0056(18) -0.0010(16) -0.0054(19)
C14 0.0502(14) 0.0534(14) 0.0623(17) -0.0014(13) 0.0017(11) -0.0012(11)
C2 0.079(3) 0.378(14) 0.094(4) 0.046(6) -0.005(3) -0.065(5)
C3 0.055(2) 0.246(7) 0.100(4) 0.024(5) -0.006(2) -0.006(3)

loop_
_atom_type_symbol
_atom_type_description
_atom_type_scat_dispersion_real
_atom_type_scat_dispersion_imag
_atom_type_scat_source
C C 0.0033 0.0016 'International Tables Vol C Tables 4.2.6.8 and 6.1.1.4'
H H 0.0000 0.0000 'International Tables Vol C Tables 4.2.6.8 and 6.1.1.4'
O O 0.0106 0.0060 'International Tables Vol C Tables 4.2.6.8 and 6.1.1.4'

loop_
_geom_angle_atom_site_label_1
_geom_angle_atom_site_label_2
_geom_angle_atom_site_label_3
_geom_angle
_geom_angle_site_symmetry_1
_geom_angle_site_symmetry_3
_geom_angle_publ_flag
C6 C7 C8 179.3(4) . . ?
C9 C8 C7 179.7(5) . . ?
C7 C6 C5 178.9(4) . . ?
C13 C12 C11 179.1(5) . . ?
C16 C15 C14 104.8(3) . . ?
C8 C9 C10 177.7(4) . . ?
C10 C11 C12 179.4(5) . . ?
C17 C16 C15 109.7(4) . . ?
C17 C18 C14 104.5(4) . . ?
C11 C10 C9 178.5(4) . . ?
C12 C13 C14 178.1(4) . . ?
O1 C5 C6 109.4(2) . . ?
O1 C5 C4 107.0(3) . . ?
C6 C5 C4 113.9(3) . . ?
O1 C5 C1 110.7(3) . . ?
C6 C5 C1 111.8(3) . . ?
C4 C5 C1 103.9(3) . . ?
C16 C17 C18 108.5(5) . . ?
C3 C4 C5 104.6(3) . . ?
C2 C1 C5 105.2(4) . . ?
O2 C14 C13 109.6(2) . . ?
O2 C14 C18 107.6(3) . . ?
C13 C14 C18 113.4(3) . . ?
O2 C14 C15 109.9(3) . . ?
C13 C14 C15 112.3(3) . . ?
C18 C14 C15 103.8(3) . . ?
C3 C2 C1 107.4(5) . . ?
C2 C3 C4 108.7(4) . . ?

loop_
_geom_bond_atom_site_label_1
_geom_bond_atom_site_label_2
_geom_bond_distance
_geom_bond_site_symmetry_2
_geom_bond_publ_flag
O1 C5 1.435(4) . ?
O2 C14 1.422(4) . ?
C7 C6 1.191(4) . ?
C7 C8 1.371(5) . ?
C8 C9 1.187(5) . ?
C6 C5 1.454(4) . ?
C12 C13 1.189(5) . ?
C12 C11 1.375(5) . ?
C15 C16 1.480(6) . ?
C15 C14 1.541(4) . ?
C9 C10 1.372(5) . ?
C11 C10 1.191(5) . ?
C16 C17 1.443(9) . ?
C18 C17 1.486(6) . ?
C18 C14 1.529(5) . ?
C13 C14 1.457(4) . ?
C5 C4 1.527(4) . ?
C5 C1 1.532(5) . ?
C4 C3 1.507(6) . ?
C1 C2 1.485(6) . ?
C2 C3 1.478(9) . ?
